data_4035615
loop_
_publ_author_name
'Mondal, Buddhadeb'
'Maity, Rajendra'
'Pan, Subhas Chandra'

_publ_section_title
;
 Highly Diastereo- and Enantioselective Synthesis of
 Spiro-tetrahydrofuran-pyrazolones via Organocatalytic Cascade Reaction
 between \g-Hydroxyenones and Unsaturated Pyrazolones.
;
_journal_issue 15
_journal_name_full 'The Journal of organic chemistry'
_journal_page_first 8645
_journal_page_last 8654
_journal_paper_doi 10.1021/acs.joc.8b00781
_journal_volume 83
_journal_year 2018
_chemical_compound_source synthesis
_chemical_formula_moiety 'C27 H23 Cl N2 O3'
_chemical_formula_sum 'C27 H23 Cl N2 O3'
_chemical_formula_weight 458.92
_chemical_name_systematic unk
_space_group_IT_number 2
_space_group_name_Hall '-P 1'
_space_group_name_H-M_alt 'P -1'
_symmetry_cell_setting triclinic
_symmetry_Int_Tables_number 2
_symmetry_space_group_name_H-M 'P -1'
_atom_sites_solution_hydrogens geom
_atom_sites_solution_primary direct
_atom_sites_solution_secondary difmap
_audit_creation_method SHELXL-97
_cell_angle_alpha 107.851(5)
_cell_angle_beta 98.524(5)
_cell_angle_gamma 103.443(5)
_cell_formula_units_Z 2
_cell_length_a 10.0751(6)
_cell_length_b 10.5272(5)
_cell_length_c 12.2309(9)
_cell_measurement_reflns_used 8361
_cell_measurement_temperature 293(2)
_cell_measurement_theta_max 25.00
_cell_measurement_theta_min 2.96
_cell_volume 1166.72(14)
_computing_cell_refinement 'CrysAlisPro, Agilent Technologies'
_computing_data_collection 'CrysAlisPro, Agilent Technologies'
_computing_data_reduction 'CrysAlisPro, Agilent Technologies'
_computing_molecular_graphics 'Brucker SHELXTL'
_computing_publication_material 'Brucker SHELXTL'
_computing_structure_refinement 'SHELXL-97 (Sheldrick, 1997)'
_computing_structure_solution 'SHELXS-97 (Sheldrick, 1990)'
_diffrn_ambient_temperature 293(2)
_diffrn_measured_fraction_theta_full 0.998
_diffrn_measured_fraction_theta_max 0.998
_diffrn_measurement_device_type 'CCD area detector'
_diffrn_measurement_method 'phi and omega scans'
_diffrn_radiation_monochromator graphite
_diffrn_radiation_probe x-ray
_diffrn_radiation_type MoK\a
_diffrn_radiation_wavelength 0.71073
_diffrn_reflns_av_R_equivalents 0.0195
_diffrn_reflns_av_sigmaI/netI 0.0395
_diffrn_reflns_limit_h_max 11
_diffrn_reflns_limit_h_min -11
_diffrn_reflns_limit_k_max 12
_diffrn_reflns_limit_k_min -12
_diffrn_reflns_limit_l_max 14
_diffrn_reflns_limit_l_min -14
_diffrn_reflns_number 7667
_diffrn_reflns_theta_full 25.00
_diffrn_reflns_theta_max 25.00
_diffrn_reflns_theta_min 2.96
_diffrn_source 'fine-focus sealed tube'
_exptl_absorpt_coefficient_mu 0.195
_exptl_absorpt_correction_T_max 0.943
_exptl_absorpt_correction_T_min 0.932
_exptl_absorpt_correction_type multi-scan
_exptl_absorpt_process_details SADABS
_exptl_crystal_colour colourless
_exptl_crystal_density_diffrn 1.306
_exptl_crystal_density_method 'not measured'
_exptl_crystal_description block
_exptl_crystal_F_000 480
_exptl_crystal_recrystallization_method 'dichloromethane and hexane'
_exptl_crystal_size_max 0.36
_exptl_crystal_size_mid 0.33
_exptl_crystal_size_min 0.30
_refine_diff_density_max 0.182
_refine_diff_density_min -0.296
_refine_diff_density_rms 0.038
_refine_ls_extinction_method none
_refine_ls_goodness_of_fit_ref 1.054
_refine_ls_hydrogen_treatment mixed
_refine_ls_matrix_type full
_refine_ls_number_parameters 299
_refine_ls_number_reflns 4100
_refine_ls_number_restraints 0
_refine_ls_restrained_S_all 1.054
_refine_ls_R_factor_all 0.0646
_refine_ls_R_factor_gt 0.0460
_refine_ls_shift/su_max 0.000
_refine_ls_shift/su_mean 0.000
_refine_ls_structure_factor_coef Fsqd
_refine_ls_weighting_details 'calc w=1/[\s^2^(Fo^2^)+(0.0468P)^2^+0.1813P] where P=(Fo^2^+2Fc^2^)/3'
_refine_ls_weighting_scheme calc
_refine_ls_wR_factor_gt 0.1055
_refine_ls_wR_factor_ref 0.1212
_reflns_number_gt 3047
_reflns_number_total 4107
_reflns_threshold_expression >2sigma(I)
_cod_data_source_file jo8b00781_si_002.cif
_cod_data_source_block exp_4863
_cod_depositor_comments
;
The following automatic conversions were performed:

data item '_exptl_absorpt_correction_type' value 'MULTI-SCAN' was
changed to 'multi-scan' in accordance with the
/home/data/users/saulius/crontab/automatic-downloads/current/ACS/lib/dictionaries/cif_core.dic
dictionary named 'cif_core.dic' version 2.4.2 last updated on
2011-04-26.

Automatic conversion script
Id: cif_fix_values 6909 2019-04-08 15:41:33Z antanas 
;
_cod_original_cell_volume 1166.71(12)
_cod_database_code 4035615

loop_
_symmetry_equiv_pos_as_xyz
'x, y, z'
'-x, -y, -z'

loop_
_atom_site_label
_atom_site_type_symbol
_atom_site_fract_x
_atom_site_fract_y
_atom_site_fract_z
_atom_site_U_iso_or_equiv
_atom_site_adp_type
_atom_site_occupancy
_atom_site_symmetry_multiplicity
_atom_site_calc_flag
_atom_site_refinement_flags
Cl1 Cl 1.07122(7) 0.27143(7) 0.88907(6) 0.0784(2) Uani 1 1 d .
O3 O 0.40503(14) 0.49269(13) 0.87822(12) 0.0501(4) Uani 1 1 d .
O1 O 0.38664(16) 0.09843(13) 0.63523(14) 0.0607(4) Uani 1 1 d .
N1 N 0.55908(17) 0.57334(15) 0.77407(14) 0.0439(4) Uani 1 1 d .
O2 O -0.00819(17) 0.18401(17) 0.53130(16) 0.0742(5) Uani 1 1 d .
N2 N 0.59787(17) 0.51670(16) 0.66683(14) 0.0461(4) Uani 1 1 d .
C19 C 0.4590(2) 0.47592(18) 0.79428(17) 0.0393(4) Uani 1 1 d .
C20 C 0.5266(2) 0.38677(19) 0.61900(17) 0.0413(5) Uani 1 1 d .
C3 C 0.4307(2) 0.34095(18) 0.69095(16) 0.0405(5) Uani 1 1 d .
C7 C -0.0177(2) 0.3080(2) 0.40099(17) 0.0458(5) Uani 1 1 d .
C2 C 0.2729(2) 0.27332(18) 0.63119(17) 0.0439(5) Uani 1 1 d .
H2 H 0.2214 0.2897 0.6936 0.053 Uiso 1 1 calc R
C13 C 0.6127(2) 0.23140(19) 0.76974(18) 0.0452(5) Uani 1 1 d .
C22 C 0.6307(2) 0.71442(18) 0.84707(17) 0.0451(5) Uani 1 1 d .
C4 C 0.4611(2) 0.22289(18) 0.73279(18) 0.0472(5) Uani 1 1 d .
H4 H 0.4182 0.2223 0.7995 0.057 Uiso 1 1 calc R
C5 C 0.2137(2) 0.3290(2) 0.53986(18) 0.0466(5) Uani 1 1 d .
H5A H 0.2359 0.4297 0.5752 0.056 Uiso 1 1 calc R
H5B H 0.2586 0.3085 0.4743 0.056 Uiso 1 1 calc R
C6 C 0.0565(2) 0.2666(2) 0.49341(18) 0.0478(5) Uani 1 1 d .
C14 C 0.6932(2) 0.3289(2) 0.87802(18) 0.0502(5) Uani 1 1 d .
H14 H 0.6520 0.3865 0.9268 0.060 Uiso 1 1 calc R
C15 C 0.8335(2) 0.3415(2) 0.91420(19) 0.0529(5) Uani 1 1 d .
H15 H 0.8864 0.4075 0.9868 0.063 Uiso 1 1 calc R
C16 C 0.8951(2) 0.2564(2) 0.8427(2) 0.0521(5) Uani 1 1 d .
C8 C -0.1609(2) 0.2418(2) 0.3532(2) 0.0576(6) Uani 1 1 d .
H8 H -0.2078 0.1737 0.3792 0.069 Uiso 1 1 calc R
C21 C 0.5460(2) 0.2992(2) 0.50446(19) 0.0560(6) Uani 1 1 d .
H21A H 0.6199 0.3533 0.4813 0.084 Uiso 1 1 calc R
H21B H 0.4603 0.2684 0.4448 0.084 Uiso 1 1 calc R
H21C H 0.5705 0.2195 0.5135 0.084 Uiso 1 1 calc R
C12 C 0.0504(3) 0.4092(2) 0.3617(2) 0.0588(6) Uani 1 1 d .
H12 H 0.1460 0.4539 0.3929 0.071 Uiso 1 1 calc R
C17 C 0.8181(3) 0.1599(2) 0.7352(2) 0.0635(6) Uani 1 1 d .
H17 H 0.8603 0.1035 0.6865 0.076 Uiso 1 1 calc R
C18 C 0.6775(3) 0.1466(2) 0.6996(2) 0.0601(6) Uani 1 1 d .
H18 H 0.6251 0.0797 0.6272 0.072 Uiso 1 1 calc R
C27 C 0.7501(3) 0.7843(2) 0.8230(2) 0.0636(6) Uani 1 1 d .
H27 H 0.7832 0.7392 0.7595 0.076 Uiso 1 1 calc R
C23 C 0.5814(3) 0.7818(2) 0.9413(2) 0.0660(7) Uani 1 1 d .
H23 H 0.5006 0.7355 0.9577 0.079 Uiso 1 1 calc R
C9 C -0.2335(3) 0.2767(3) 0.2675(2) 0.0704(7) Uani 1 1 d .
H9 H -0.3290 0.2323 0.2357 0.084 Uiso 1 1 calc R
C10 C -0.1639(3) 0.3775(3) 0.2293(2) 0.0761(8) Uani 1 1 d .
H10 H -0.2128 0.4006 0.1712 0.091 Uiso 1 1 calc R
C1 C 0.2582(3) 0.1166(2) 0.5843(2) 0.0712(7) Uani 1 1 d .
H1A H 0.1800 0.0652 0.6064 0.085 Uiso 1 1 calc R
H1B H 0.2411 0.0822 0.4988 0.085 Uiso 1 1 calc R
C11 C -0.0233(3) 0.4443(3) 0.2760(2) 0.0751(8) Uani 1 1 d .
H11 H 0.0226 0.5130 0.2502 0.090 Uiso 1 1 calc R
C26 C 0.8205(3) 0.9219(2) 0.8936(3) 0.0803(8) Uani 1 1 d .
H26 H 0.9011 0.9690 0.8775 0.096 Uiso 1 1 calc R
C24 C 0.6541(3) 0.9192(2) 1.0111(2) 0.0813(8) Uani 1 1 d .
H24 H 0.6219 0.9647 1.0751 0.098 Uiso 1 1 calc R
C25 C 0.7718(3) 0.9888(2) 0.9873(3) 0.0833(9) Uani 1 1 d .
H25 H 0.8190 1.0812 1.0344 0.100 Uiso 1 1 calc R

loop_
_atom_site_aniso_label
_atom_site_aniso_U_11
_atom_site_aniso_U_22
_atom_site_aniso_U_33
_atom_site_aniso_U_23
_atom_site_aniso_U_13
_atom_site_aniso_U_12
Cl1 0.0537(4) 0.0914(5) 0.0833(5) 0.0238(4) 0.0081(4) 0.0238(3)
O3 0.0504(9) 0.0533(8) 0.0425(8) 0.0116(7) 0.0163(7) 0.0118(7)
O1 0.0555(10) 0.0347(7) 0.0711(11) 0.0060(7) -0.0042(8) 0.0042(6)
N1 0.0470(10) 0.0352(8) 0.0386(9) 0.0044(7) 0.0111(8) 0.0028(7)
O2 0.0502(10) 0.0771(11) 0.0865(13) 0.0454(10) -0.0014(9) -0.0085(8)
N2 0.0465(10) 0.0440(9) 0.0407(10) 0.0108(8) 0.0122(8) 0.0045(8)
C19 0.0359(11) 0.0402(10) 0.0361(11) 0.0105(9) 0.0044(9) 0.0074(8)
C20 0.0403(11) 0.0405(10) 0.0373(11) 0.0097(9) 0.0070(9) 0.0079(8)
C3 0.0416(12) 0.0362(9) 0.0373(11) 0.0095(8) 0.0081(9) 0.0054(8)
C7 0.0445(13) 0.0460(11) 0.0416(12) 0.0082(9) 0.0095(10) 0.0139(9)
C2 0.0389(11) 0.0395(10) 0.0424(12) 0.0108(9) 0.0047(9) -0.0004(8)
C13 0.0482(13) 0.0395(10) 0.0443(12) 0.0138(9) 0.0084(10) 0.0093(9)
C22 0.0475(13) 0.0336(10) 0.0449(12) 0.0092(9) 0.0022(10) 0.0068(9)
C4 0.0514(13) 0.0374(10) 0.0465(12) 0.0130(9) 0.0087(10) 0.0057(9)
C5 0.0422(12) 0.0481(11) 0.0422(12) 0.0141(10) 0.0075(10) 0.0039(9)
C6 0.0465(13) 0.0423(11) 0.0448(12) 0.0109(10) 0.0069(10) 0.0036(9)
C14 0.0519(14) 0.0507(12) 0.0441(13) 0.0123(10) 0.0140(11) 0.0124(10)
C15 0.0506(14) 0.0548(12) 0.0404(12) 0.0085(10) 0.0066(11) 0.0055(10)
C16 0.0495(14) 0.0538(12) 0.0534(14) 0.0219(11) 0.0104(11) 0.0134(10)
C8 0.0508(14) 0.0562(13) 0.0597(15) 0.0140(11) 0.0086(12) 0.0162(11)
C21 0.0600(15) 0.0543(12) 0.0445(13) 0.0071(10) 0.0168(11) 0.0108(10)
C12 0.0556(15) 0.0666(14) 0.0592(15) 0.0267(12) 0.0180(12) 0.0187(11)
C17 0.0658(17) 0.0626(14) 0.0570(15) 0.0083(12) 0.0109(13) 0.0293(12)
C18 0.0638(16) 0.0522(12) 0.0498(14) 0.0014(11) 0.0006(12) 0.0206(11)
C27 0.0666(16) 0.0460(12) 0.0629(15) 0.0101(11) 0.0163(13) -0.0001(11)
C23 0.0716(17) 0.0470(12) 0.0632(16) 0.0027(11) 0.0191(14) 0.0086(11)
C9 0.0596(17) 0.0827(17) 0.0628(16) 0.0149(14) 0.0048(13) 0.0308(14)
C10 0.082(2) 0.107(2) 0.0573(16) 0.0308(16) 0.0170(15) 0.0574(18)
C1 0.0574(16) 0.0431(12) 0.0887(19) 0.0121(12) -0.0108(14) 0.0028(11)
C11 0.088(2) 0.0945(19) 0.0708(18) 0.0487(16) 0.0329(17) 0.0435(17)
C26 0.082(2) 0.0472(13) 0.087(2) 0.0142(14) 0.0143(17) -0.0113(12)
C24 0.098(2) 0.0463(13) 0.0741(19) -0.0070(13) 0.0195(17) 0.0127(14)
C25 0.100(2) 0.0364(12) 0.083(2) 0.0016(13) 0.0040(18) 0.0007(13)

loop_
_atom_type_symbol
_atom_type_description
_atom_type_scat_dispersion_real
_atom_type_scat_dispersion_imag
_atom_type_scat_source
C C 0.0033 0.0016 'International Tables Vol C Tables 4.2.6.8 and 6.1.1.4'
H H 0.0000 0.0000 'International Tables Vol C Tables 4.2.6.8 and 6.1.1.4'
Cl Cl 0.1484 0.1585 'International Tables Vol C Tables 4.2.6.8 and 6.1.1.4'
N N 0.0061 0.0033 'International Tables Vol C Tables 4.2.6.8 and 6.1.1.4'
O O 0.0106 0.0060 'International Tables Vol C Tables 4.2.6.8 and 6.1.1.4'

loop_
_geom_angle_atom_site_label_1
_geom_angle_atom_site_label_2
_geom_angle_atom_site_label_3
_geom_angle
C4 O1 C1 107.87(15)
C19 N1 N2 112.10(14)
C19 N1 C22 129.32(16)
N2 N1 C22 118.47(15)
C20 N2 N1 108.03(15)
O3 C19 N1 127.52(17)
O3 C19 C3 126.75(17)
N1 C19 C3 105.71(15)
N2 C20 C21 120.15(18)
N2 C20 C3 112.70(16)
C21 C20 C3 127.15(16)
C20 C3 C19 101.44(14)
C20 C3 C2 118.06(16)
C19 C3 C2 112.44(15)
C20 C3 C4 114.18(16)
C19 C3 C4 111.66(15)
C2 C3 C4 99.54(14)
C12 C7 C8 119.1(2)
C12 C7 C6 122.4(2)
C8 C7 C6 118.46(19)
C5 C2 C1 114.94(18)
C5 C2 C3 115.91(15)
C1 C2 C3 103.40(16)
C5 C2 H2 107.4
C1 C2 H2 107.4
C3 C2 H2 107.4
C18 C13 C14 118.0(2)
C18 C13 C4 122.85(19)
C14 C13 C4 119.15(18)
C27 C22 C23 119.93(19)
C27 C22 N1 119.46(18)
C23 C22 N1 120.62(19)
O1 C4 C13 111.63(16)
O1 C4 C3 103.77(16)
C13 C4 C3 116.57(16)
O1 C4 H4 108.2
C13 C4 H4 108.2
C3 C4 H4 108.2
C6 C5 C2 112.62(16)
C6 C5 H5A 109.1
C2 C5 H5A 109.1
C6 C5 H5B 109.1
C2 C5 H5B 109.1
H5A C5 H5B 107.8
O2 C6 C7 120.63(19)
O2 C6 C5 120.01(19)
C7 C6 C5 119.36(18)
C15 C14 C13 120.9(2)
C15 C14 H14 119.6
C13 C14 H14 119.6
C16 C15 C14 119.9(2)
C16 C15 H15 120.0
C14 C15 H15 120.0
C17 C16 C15 120.3(2)
C17 C16 Cl1 119.94(18)
C15 C16 Cl1 119.78(18)
C9 C8 C7 120.4(2)
C9 C8 H8 119.8
C7 C8 H8 119.8
C20 C21 H21A 109.5
C20 C21 H21B 109.5
H21A C21 H21B 109.5
C20 C21 H21C 109.5
H21A C21 H21C 109.5
H21B C21 H21C 109.5
C7 C12 C11 120.2(2)
C7 C12 H12 119.9
C11 C12 H12 119.9
C16 C17 C18 119.7(2)
C16 C17 H17 120.1
C18 C17 H17 120.1
C17 C18 C13 121.2(2)
C17 C18 H18 119.4
C13 C18 H18 119.4
C22 C27 C26 119.9(2)
C22 C27 H27 120.1
C26 C27 H27 120.1
C22 C23 C24 119.2(2)
C22 C23 H23 120.4
C24 C23 H23 120.4
C10 C9 C8 119.7(3)
C10 C9 H9 120.2
C8 C9 H9 120.2
C11 C10 C9 120.7(2)
C11 C10 H10 119.6
C9 C10 H10 119.6
O1 C1 C2 107.53(17)
O1 C1 H1A 110.2
C2 C1 H1A 110.2
O1 C1 H1B 110.2
C2 C1 H1B 110.2
H1A C1 H1B 108.5
C10 C11 C12 119.9(2)
C10 C11 H11 120.1
C12 C11 H11 120.1
C25 C26 C27 120.2(3)
C25 C26 H26 119.9
C27 C26 H26 119.9
C25 C24 C23 121.0(2)
C25 C24 H24 119.5
C23 C24 H24 119.5
C24 C25 C26 119.7(2)
C24 C25 H25 120.1
C26 C25 H25 120.1

loop_
_geom_bond_atom_site_label_1
_geom_bond_atom_site_label_2
_geom_bond_distance
Cl1 C16 1.735(2)
O3 C19 1.216(2)
O1 C4 1.422(2)
O1 C1 1.431(3)
N1 C19 1.370(2)
N1 N2 1.418(2)
N1 C22 1.422(2)
O2 C6 1.212(2)
N2 C20 1.287(2)
C19 C3 1.517(3)
C20 C21 1.491(3)
C20 C3 1.496(3)
C3 C2 1.543(3)
C3 C4 1.556(3)
C7 C12 1.381(3)
C7 C8 1.394(3)
C7 C6 1.493(3)
C2 C5 1.521(3)
C2 C1 1.535(3)
C2 H2 0.9800
C13 C18 1.387(3)
C13 C14 1.388(3)
C13 C4 1.501(3)
C22 C27 1.379(3)
C22 C23 1.381(3)
C4 H4 0.9800
C5 C6 1.511(3)
C5 H5A 0.9700
C5 H5B 0.9700
C14 C15 1.380(3)
C14 H14 0.9300
C15 C16 1.376(3)
C15 H15 0.9300
C16 C17 1.369(3)
C8 C9 1.379(3)
C8 H8 0.9300
C21 H21A 0.9600
C21 H21B 0.9600
C21 H21C 0.9600
C12 C11 1.386(3)
C12 H12 0.9300
C17 C18 1.380(3)
C17 H17 0.9300
C18 H18 0.9300
C27 C26 1.386(3)
C27 H27 0.9300
C23 C24 1.387(3)
C23 H23 0.9300
C9 C10 1.374(4)
C9 H9 0.9300
C10 C11 1.370(4)
C10 H10 0.9300
C1 H1A 0.9700
C1 H1B 0.9700
C11 H11 0.9300
C26 C25 1.372(4)
C26 H26 0.9300
C24 C25 1.363(4)
C24 H24 0.9300
C25 H25 0.9300
